data_7047233
loop_
_publ_author_name
'Wiehe, Arno'
'Gutsche, Claudia Simone'
'Gr\"afe, Susanna'
'Gitter, Burkhard'
'Flanagan, Keith'
'Senge, Mathias'
'Kulak, Nora'

_publ_section_title
;
 Pre-/Post-functionalization in Dipyrrin Metal Complexes -- Antitumor and
 Antibacterial Activity of their Glycosylated Derivatives
;
_journal_name_full 'Dalton Transactions'
_journal_paper_doi 10.1039/C8DT03059F
_journal_year 2018
_chemical_formula_moiety 'C57 H45 F12 Fe1 N6 O3'
_chemical_formula_sum 'C57 H45 F12 Fe N6 O3'
_chemical_formula_weight 1145.84
_chemical_name_systematic {Tris[5-(4-butyloxytetrafluorophenyl)dipyrrin]}-iron(III)
_space_group_crystal_system trigonal
_space_group_IT_number 148
_space_group_name_Hall '-R 3'
_space_group_name_H-M_alt 'R -3'
_symmetry_space_group_name_Hall '-R 3'
_symmetry_space_group_name_H-M 'R -3 :H'
_atom_sites_solution_hydrogens geom
_audit_creation_date 2018-04-30
_audit_creation_method
;
Olex2 1.2
(compiled 2018.04.26 svn.r3504 for OlexSys, GUI svn.r5492)
;
_audit_update_record
;
2018-05-02 deposited with the CCDC.
2018-08-08 downloaded from the CCDC.
;
_cell_angle_alpha 90
_cell_angle_beta 90
_cell_angle_gamma 120
_cell_formula_units_Z 6
_cell_length_a 24.0020(11)
_cell_length_b 24.0020(11)
_cell_length_c 15.1852(9)
_cell_measurement_reflns_used 6014
_cell_measurement_temperature 100(2)
_cell_measurement_theta_max 69.05
_cell_measurement_theta_min 3.60
_cell_volume 7576.1(7)
_computing_cell_refinement 'SAINT v8.37A (Bruker, 2015)'
_computing_data_collection 'APEX 3 (Bruker, 2016) '
_computing_data_reduction 'SAINT v8.37A (Bruker, 2015)'
_computing_molecular_graphics 'Olex2 (Dolomanov et al., 2009)'
_computing_publication_material 'Olex2 (Dolomanov et al., 2009)'
_computing_structure_refinement 'XL (Sheldrick, 2008)'
_computing_structure_solution 'XT (Sheldrick, 2015)'
_diffrn_ambient_temperature 100.01
_diffrn_detector 'Bruker APEX2 area detector'
_diffrn_detector_area_resol_mean 7.9
_diffrn_detector_type 'CCD area detector'
_diffrn_measured_fraction_theta_full 1.000
_diffrn_measured_fraction_theta_max 0.996
_diffrn_measurement_device 'three-circle diffractometer'
_diffrn_measurement_device_type 'Bruker APEX2 area detector'
_diffrn_measurement_method '\w and \f scans'
_diffrn_radiation_monochromator 'mirror optics'
_diffrn_radiation_probe x-ray
_diffrn_radiation_type CuK\a
_diffrn_radiation_wavelength 1.54178
_diffrn_reflns_av_R_equivalents 0.1428
_diffrn_reflns_av_unetI/netI 0.0980
_diffrn_reflns_Laue_measured_fraction_full 1.000
_diffrn_reflns_Laue_measured_fraction_max 0.996
_diffrn_reflns_limit_h_max 28
_diffrn_reflns_limit_h_min -28
_diffrn_reflns_limit_k_max 28
_diffrn_reflns_limit_k_min -28
_diffrn_reflns_limit_l_max 18
_diffrn_reflns_limit_l_min -18
_diffrn_reflns_number 31292
_diffrn_reflns_point_group_measured_fraction_full 1.000
_diffrn_reflns_point_group_measured_fraction_max 0.996
_diffrn_reflns_theta_full 67.679
_diffrn_reflns_theta_max 69.200
_diffrn_reflns_theta_min 3.605
_diffrn_source 'microfocus sealed X-ray tube'
_diffrn_source_type 'Incoatec I\ms'
_diffrn_standards_number 0
_exptl_absorpt_coefficient_mu 3.253
_exptl_absorpt_correction_T_max 0.7532
_exptl_absorpt_correction_T_min 0.2921
_exptl_absorpt_correction_type multi-scan
_exptl_absorpt_process_details
'SADABS-2014/5 (Bruker,2014/5) was used for absorption correction. wR2(int) was 0.1629 before and 0.1117 after correction. The Ratio of minimum to maximum transmission is 0.3878. The \l/2 correction factor is 0.00150.'
_exptl_crystal_colour orange
_exptl_crystal_colour_primary orange
_exptl_crystal_density_diffrn 1.507
_exptl_crystal_density_method 'not measured'
_exptl_crystal_description Needle
_exptl_crystal_F_000 3522
_exptl_crystal_recrystallization_method
'The material was recrystallised from a mixture of DCM and methanol by slow evaporation'
_exptl_crystal_size_max 0.6
_exptl_crystal_size_mid 0.06
_exptl_crystal_size_min 0.02
_refine_diff_density_max 0.467
_refine_diff_density_min -0.514
_refine_diff_density_rms 0.086
_refine_ls_extinction_method none
_refine_ls_goodness_of_fit_ref 1.056
_refine_ls_hydrogen_treatment constr
_refine_ls_matrix_type full
_refine_ls_number_parameters 239
_refine_ls_number_reflns 3129
_refine_ls_number_restraints 0
_refine_ls_restrained_S_all 1.056
_refine_ls_R_factor_all 0.0739
_refine_ls_R_factor_gt 0.0605
_refine_ls_shift/su_max 0.000
_refine_ls_shift/su_mean 0.000
_refine_ls_structure_factor_coef Fsqd
_refine_ls_weighting_details 'w=1/[\s^2^(Fo^2^)+(0.0743P)^2^+14.2689P] where P=(Fo^2^+2Fc^2^)/3'
_refine_ls_weighting_scheme calc
_refine_ls_wR_factor_gt 0.1562
_refine_ls_wR_factor_ref 0.1686
_reflns_Friedel_coverage 0.000
_reflns_number_gt 2541
_reflns_number_total 3129
_reflns_threshold_expression 'I > 2\s(I)'
_cod_data_source_file c8dt03059f2.cif
_cod_data_source_block kjf115
_cod_original_cell_volume 7576.1(8)
_cod_database_code 7047233
_shelx_shelxl_version_number 2014/7
_shelx_space_group_comment
;
The symmetry employed for this shelxl refinement is uniquely defined
by the following loop, which should always be used as a source of
symmetry information in preference to the above space-group names.
They are only intended as comments.
;
_shelx_estimated_absorpt_t_max 0.938
_shelx_estimated_absorpt_t_min 0.246
_olex2_refinement_description
;
1. Fixed Uiso
 At 1.2 times of:
  All C(H) groups, All C(H,H) groups
 At 1.5 times of:
  All C(H,H,H) groups
2.a Secondary CH2 refined with riding coordinates:
 C17(H17A,H17B), C18(H18A,H18B), C19(H19A,H19B)
2.b Aromatic/amide H refined with riding coordinates:
 C1(H1), C2(H2), C3(H3), C5(H5), C6(H6), C7(H7)
2.c Idealised Me refined as rotating group:
 C20(H20A,H20B,H20C)
;
_olex2_exptl_crystal_mounting_method 'The crystal was mounted on a MITIGEN micromount using oil'
_olex2_submission_special_instructions 'No special instructions were received'

loop_
_space_group_symop_operation_xyz
'x, y, z'
'-y, x-y, z'
'-x+y, -x, z'
'x+2/3, y+1/3, z+1/3'
'-y+2/3, x-y+1/3, z+1/3'
'-x+y+2/3, -x+1/3, z+1/3'
'x+1/3, y+2/3, z+2/3'
'-y+1/3, x-y+2/3, z+2/3'
'-x+y+1/3, -x+2/3, z+2/3'
'-x, -y, -z'
'y, -x+y, -z'
'x-y, x, -z'
'-x+2/3, -y+1/3, -z+1/3'
'y+2/3, -x+y+1/3, -z+1/3'
'x-y+2/3, x+1/3, -z+1/3'
'-x+1/3, -y+2/3, -z+2/3'
'y+1/3, -x+y+2/3, -z+2/3'
'x-y+1/3, x+2/3, -z+2/3'

loop_
_atom_site_label
_atom_site_type_symbol
_atom_site_fract_x
_atom_site_fract_y
_atom_site_fract_z
_atom_site_U_iso_or_equiv
_atom_site_adp_type
_atom_site_occupancy
_atom_site_site_symmetry_order
_atom_site_calc_flag
_atom_site_refinement_flags_posn
_atom_site_refinement_flags_adp
_atom_site_refinement_flags_occupancy
C1 C 0.37854(15) 0.54019(15) 0.2807(2) 0.0226(6) Uani 1 1 d . . .
H1 H 0.3757 0.4999 0.2700 0.027 Uiso 1 1 calc R . .
C2 C 0.41516(15) 0.59607(15) 0.2351(2) 0.0234(6) Uani 1 1 d . . .
H2 H 0.4425 0.6018 0.1865 0.028 Uiso 1 1 calc R . .
C3 C 0.40469(15) 0.64347(16) 0.27376(19) 0.0231(6) Uani 1 1 d . . .
H3 H 0.4248 0.6870 0.2550 0.028 Uiso 1 1 calc R . .
C5 C 0.24196(15) 0.58584(15) 0.5536(2) 0.0232(7) Uani 1 1 d . . .
H5 H 0.2390 0.6211 0.5764 0.028 Uiso 1 1 calc R . .
C6 C 0.20674(16) 0.52249(16) 0.5855(2) 0.0255(7) Uani 1 1 d . . .
H6 H 0.1768 0.5079 0.6327 0.031 Uiso 1 1 calc R . .
C7 C 0.22374(15) 0.48572(15) 0.53539(19) 0.0233(7) Uani 1 1 d . . .
H7 H 0.2075 0.4408 0.5410 0.028 Uiso 1 1 calc R . .
C8 C 0.30186(14) 0.51209(14) 0.40989(19) 0.0189(6) Uani 1 1 d . . .
C9 C 0.34538(14) 0.55409(14) 0.34751(19) 0.0195(6) Uani 1 1 d . . .
C10 C 0.27042(15) 0.52785(14) 0.47327(19) 0.0199(6) Uani 1 1 d . . .
C11 C 0.28870(15) 0.44424(14) 0.4078(2) 0.0212(6) Uani 1 1 d . . .
C12 C 0.30879(16) 0.41969(16) 0.4752(2) 0.0255(7) Uani 1 1 d . . .
C13 C 0.29633(17) 0.35650(17) 0.4740(2) 0.0295(7) Uani 1 1 d . . .
C14 C 0.26336(17) 0.31497(16) 0.4048(2) 0.0289(7) Uani 1 1 d . . .
C15 C 0.24331(16) 0.33970(15) 0.3369(2) 0.0256(7) Uani 1 1 d . . .
C16 C 0.25615(15) 0.40276(14) 0.33877(19) 0.0219(6) Uani 1 1 d . . .
C17 C 0.2604(2) 0.22350(17) 0.3346(2) 0.0357(8) Uani 1 1 d . . .
H17A H 0.2772 0.2546 0.2853 0.043 Uiso 1 1 calc R . .
H17B H 0.2191 0.1860 0.3159 0.043 Uiso 1 1 calc R . .
C18 C 0.30748(17) 0.20216(18) 0.3572(2) 0.0328(8) Uani 1 1 d . . .
H18A H 0.2919 0.1734 0.4092 0.039 Uiso 1 1 calc R . .
H18B H 0.3494 0.2401 0.3726 0.039 Uiso 1 1 calc R . .
C19 C 0.31632(17) 0.16679(17) 0.2801(2) 0.0317(8) Uani 1 1 d . . .
H19A H 0.2736 0.1319 0.2608 0.038 Uiso 1 1 calc R . .
H19B H 0.3358 0.1971 0.2303 0.038 Uiso 1 1 calc R . .
C20 C 0.3583(2) 0.1380(2) 0.3018(3) 0.0506(11) Uani 1 1 d . . .
H20A H 0.3614 0.1152 0.2502 0.076 Uiso 1 1 calc GR . .
H20B H 0.3393 0.1078 0.3510 0.076 Uiso 1 1 calc GR . .
H20C H 0.4014 0.1725 0.3184 0.076 Uiso 1 1 calc GR . .
F1 F 0.34272(10) 0.45676(10) 0.54298(12) 0.0332(5) Uani 1 1 d . . .
F2 F 0.31744(12) 0.33547(11) 0.54127(14) 0.0426(6) Uani 1 1 d . . .
F3 F 0.20952(10) 0.30226(9) 0.26902(13) 0.0336(5) Uani 1 1 d . . .
F4 F 0.23274(9) 0.42205(9) 0.27264(12) 0.0266(4) Uani 1 1 d . . .
Fe1 Fe 0.3333 0.6667 0.41433(5) 0.0172(2) Uani 1 3 d S T P
N1 N 0.36259(12) 0.61881(12) 0.34060(16) 0.0201(5) Uani 1 1 d . . .
N2 N 0.28048(12) 0.58986(12) 0.48677(16) 0.0207(5) Uani 1 1 d . . .
O1 O 0.25003(15) 0.25353(12) 0.41165(17) 0.0455(8) Uani 1 1 d . . .

loop_
_atom_site_aniso_label
_atom_site_aniso_U_11
_atom_site_aniso_U_22
_atom_site_aniso_U_33
_atom_site_aniso_U_23
_atom_site_aniso_U_13
_atom_site_aniso_U_12
C1 0.0226(15) 0.0229(15) 0.0243(15) -0.0004(12) -0.0015(12) 0.0129(13)
C2 0.0242(16) 0.0286(17) 0.0203(14) 0.0001(12) 0.0017(12) 0.0155(14)
C3 0.0220(16) 0.0269(16) 0.0211(14) 0.0011(12) 0.0023(12) 0.0127(13)
C5 0.0243(16) 0.0246(16) 0.0216(14) -0.0001(12) 0.0029(12) 0.0128(13)
C6 0.0244(16) 0.0294(17) 0.0226(15) 0.0044(12) 0.0059(12) 0.0135(14)
C7 0.0239(16) 0.0195(15) 0.0249(15) 0.0044(12) 0.0018(12) 0.0096(13)
C8 0.0188(14) 0.0171(14) 0.0212(14) -0.0004(11) -0.0031(11) 0.0093(12)
C9 0.0185(14) 0.0191(15) 0.0201(14) 0.0015(11) -0.0006(11) 0.0087(12)
C10 0.0215(15) 0.0175(14) 0.0193(14) 0.0002(11) -0.0005(11) 0.0086(12)
C11 0.0237(15) 0.0184(15) 0.0245(14) 0.0020(11) 0.0035(12) 0.0128(13)
C12 0.0283(17) 0.0272(17) 0.0252(15) 0.0011(12) 0.0000(13) 0.0169(14)
C13 0.0388(19) 0.0313(18) 0.0261(16) 0.0097(13) 0.0068(14) 0.0234(16)
C14 0.0367(19) 0.0204(16) 0.0333(17) 0.0084(13) 0.0154(14) 0.0172(15)
C15 0.0263(16) 0.0227(16) 0.0254(15) -0.0020(12) 0.0049(13) 0.0104(14)
C16 0.0254(16) 0.0185(15) 0.0214(14) 0.0037(11) 0.0030(12) 0.0107(13)
C17 0.056(2) 0.0257(18) 0.0343(18) 0.0066(14) 0.0158(17) 0.0266(18)
C18 0.0299(18) 0.0297(18) 0.0350(18) -0.0033(14) 0.0049(14) 0.0120(15)
C19 0.0319(18) 0.0286(18) 0.0354(18) -0.0032(14) 0.0029(14) 0.0157(15)
C20 0.052(3) 0.075(3) 0.044(2) -0.018(2) -0.0114(19) 0.047(3)
F1 0.0371(11) 0.0401(12) 0.0279(10) -0.0031(8) -0.0088(8) 0.0235(10)
F2 0.0610(15) 0.0487(13) 0.0378(11) 0.0143(10) 0.0035(10) 0.0422(12)
F3 0.0371(11) 0.0217(10) 0.0335(10) -0.0053(8) 0.0043(8) 0.0082(8)
F4 0.0296(10) 0.0255(10) 0.0237(9) 0.0022(7) -0.0032(7) 0.0130(8)
Fe1 0.0176(3) 0.0176(3) 0.0163(4) 0.000 0.000 0.00882(15)
N1 0.0172(12) 0.0212(13) 0.0199(12) 0.0024(10) -0.0004(9) 0.0081(11)
N2 0.0218(13) 0.0229(13) 0.0186(12) -0.0029(10) -0.0003(10) 0.0121(11)
O1 0.079(2) 0.0297(14) 0.0412(14) 0.0143(11) 0.0310(14) 0.0370(15)

loop_
_atom_type_symbol
_atom_type_description
_atom_type_scat_dispersion_real
_atom_type_scat_dispersion_imag
_atom_type_scat_source
C C 0.0181 0.0091 'International Tables Vol C Tables 4.2.6.8 and 6.1.1.4'
H H 0.0000 0.0000 'International Tables Vol C Tables 4.2.6.8 and 6.1.1.4'
F F 0.0727 0.0534 'International Tables Vol C Tables 4.2.6.8 and 6.1.1.4'
Fe Fe -1.1336 3.1974 'International Tables Vol C Tables 4.2.6.8 and 6.1.1.4'
N N 0.0311 0.0180 'International Tables Vol C Tables 4.2.6.8 and 6.1.1.4'
O O 0.0492 0.0322 'International Tables Vol C Tables 4.2.6.8 and 6.1.1.4'

loop_
_geom_angle_atom_site_label_1
_geom_angle_atom_site_label_2
_geom_angle_atom_site_label_3
_geom_angle
_geom_angle_site_symmetry_1
_geom_angle_site_symmetry_3
C2 C1 H1 126.6 . .
C2 C1 C9 106.9(3) . .
C9 C1 H1 126.6 . .
C1 C2 H2 126.5 . .
C1 C2 C3 107.1(3) . .
C3 C2 H2 126.5 . .
C2 C3 H3 124.5 . .
N1 C3 C2 111.0(3) . .
N1 C3 H3 124.5 . .
C6 C5 H5 124.5 . .
N2 C5 H5 124.5 . .
N2 C5 C6 110.9(3) . .
C5 C6 H6 126.5 . .
C7 C6 C5 107.1(3) . .
C7 C6 H6 126.5 . .
C6 C7 H7 126.5 . .
C6 C7 C10 106.9(3) . .
C10 C7 H7 126.5 . .
C9 C8 C11 116.5(3) . .
C10 C8 C9 125.9(3) . .
C10 C8 C11 117.6(3) . .
C8 C9 C1 128.0(3) . .
C8 C9 N1 123.5(3) . .
N1 C9 C1 108.5(3) . .
C8 C10 C7 127.4(3) . .
C8 C10 N2 124.3(3) . .
N2 C10 C7 108.3(3) . .
C12 C11 C8 121.3(3) . .
C12 C11 C16 116.4(3) . .
C16 C11 C8 122.3(3) . .
C11 C12 C13 121.6(3) . .
F1 C12 C11 120.8(3) . .
F1 C12 C13 117.5(3) . .
C14 C13 C12 121.7(3) . .
F2 C13 C12 118.9(3) . .
F2 C13 C14 119.4(3) . .
C15 C14 C13 116.7(3) . .
O1 C14 C13 117.7(3) . .
O1 C14 C15 125.5(3) . .
C16 C15 C14 121.0(3) . .
F3 C15 C14 120.4(3) . .
F3 C15 C16 118.5(3) . .
C15 C16 C11 122.5(3) . .
F4 C16 C11 120.1(3) . .
F4 C16 C15 117.3(3) . .
H17A C17 H17B 108.3 . .
C18 C17 H17A 109.8 . .
C18 C17 H17B 109.8 . .
O1 C17 H17A 109.8 . .
O1 C17 H17B 109.8 . .
O1 C17 C18 109.3(3) . .
C17 C18 H18A 109.5 . .
C17 C18 H18B 109.5 . .
C17 C18 C19 110.8(3) . .
H18A C18 H18B 108.1 . .
C19 C18 H18A 109.5 . .
C19 C18 H18B 109.5 . .
C18 C19 H19A 108.9 . .
C18 C19 H19B 108.9 . .
H19A C19 H19B 107.7 . .
C20 C19 C18 113.3(3) . .
C20 C19 H19A 108.9 . .
C20 C19 H19B 108.9 . .
C19 C20 H20A 109.5 . .
C19 C20 H20B 109.5 . .
C19 C20 H20C 109.5 . .
H20A C20 H20B 109.5 . .
H20A C20 H20C 109.5 . .
H20B C20 H20C 109.5 . .
N1 Fe1 N1 90.82(10) 3_565 2_665
N1 Fe1 N1 90.83(10) 2_665 .
N1 Fe1 N1 90.83(10) 3_565 .
N1 Fe1 N2 86.17(10) 2_665 3_565
N1 Fe1 N2 86.17(10) . 2_665
N1 Fe1 N2 176.36(10) . 3_565
N1 Fe1 N2 91.27(10) . .
N1 Fe1 N2 91.27(10) 3_565 3_565
N1 Fe1 N2 91.27(10) 2_665 2_665
N1 Fe1 N2 176.36(10) 2_665 .
N1 Fe1 N2 176.36(10) 3_565 2_665
N1 Fe1 N2 86.17(10) 3_565 .
N2 Fe1 N2 91.84(10) 3_565 2_665
N2 Fe1 N2 91.84(10) . 2_665
N2 Fe1 N2 91.84(10) 3_565 .
C3 N1 C9 106.6(3) . .
C3 N1 Fe1 125.6(2) . .
C9 N1 Fe1 127.8(2) . .
C5 N2 C10 106.7(3) . .
C5 N2 Fe1 126.0(2) . .
C10 N2 Fe1 127.0(2) . .
C14 O1 C17 118.2(3) . .

loop_
_geom_bond_atom_site_label_1
_geom_bond_atom_site_label_2
_geom_bond_distance
_geom_bond_site_symmetry_2
C1 H1 0.9500 .
C1 C2 1.369(4) .
C1 C9 1.428(4) .
C2 H2 0.9500 .
C2 C3 1.410(4) .
C3 H3 0.9500 .
C3 N1 1.343(4) .
C5 H5 0.9500 .
C5 C6 1.405(5) .
C5 N2 1.344(4) .
C6 H6 0.9500 .
C6 C7 1.372(4) .
C7 H7 0.9500 .
C7 C10 1.427(4) .
C8 C9 1.397(4) .
C8 C10 1.387(4) .
C8 C11 1.496(4) .
C9 N1 1.398(4) .
C10 N2 1.399(4) .
C11 C12 1.382(4) .
C11 C16 1.386(4) .
C12 C13 1.392(5) .
C12 F1 1.338(4) .
C13 C14 1.391(5) .
C13 F2 1.346(4) .
C14 C15 1.390(5) .
C14 O1 1.348(4) .
C15 C16 1.386(4) .
C15 F3 1.341(4) .
C16 F4 1.341(3) .
C17 H17A 0.9900 .
C17 H17B 0.9900 .
C17 C18 1.496(5) .
C17 O1 1.458(4) .
C18 H18A 0.9900 .
C18 H18B 0.9900 .
C18 C19 1.523(5) .
C19 H19A 0.9900 .
C19 H19B 0.9900 .
C19 C20 1.516(5) .
C20 H20A 0.9800 .
C20 H20B 0.9800 .
C20 H20C 0.9800 .
Fe1 N1 1.968(3) 3_565
Fe1 N1 1.968(3) 2_665
Fe1 N1 1.968(3) .
Fe1 N2 1.970(3) 3_565
Fe1 N2 1.970(3) .
Fe1 N2 1.970(3) 2_665

loop_
_geom_hbond_atom_site_label_D
_geom_hbond_atom_site_label_H
_geom_hbond_atom_site_label_A
_geom_hbond_distance_DH
_geom_hbond_distance_HA
_geom_hbond_distance_DA
_geom_hbond_angle_DHA
_geom_hbond_site_symmetry_A
C2 H2 F4 0.95 2.41 3.292(3) 154.3 15
C17 H17A F2 0.99 2.38 3.315(4) 157.2 9_554

loop_
_geom_torsion_atom_site_label_1
_geom_torsion_atom_site_label_2
_geom_torsion_atom_site_label_3
_geom_torsion_atom_site_label_4
_geom_torsion
C1 C2 C3 N1 -0.7(4)
C1 C9 N1 C3 -0.7(3)
C1 C9 N1 Fe1 -179.6(2)
C2 C1 C9 C8 179.3(3)
C2 C1 C9 N1 0.3(3)
C2 C3 N1 C9 0.9(3)
C2 C3 N1 Fe1 179.8(2)
C5 C6 C7 C10 0.7(4)
C6 C5 N2 C10 0.4(4)
C6 C5 N2 Fe1 174.4(2)
C6 C7 C10 C8 179.1(3)
C6 C7 C10 N2 -0.4(3)
C7 C10 N2 C5 0.0(3)
C7 C10 N2 Fe1 -173.9(2)
C8 C9 N1 C3 -179.7(3)
C8 C9 N1 Fe1 1.3(4)
C8 C10 N2 C5 -179.6(3)
C8 C10 N2 Fe1 6.5(4)
C8 C11 C12 C13 179.5(3)
C8 C11 C12 F1 -2.4(5)
C8 C11 C16 C15 -179.4(3)
C8 C11 C16 F4 -2.9(5)
C9 C1 C2 C3 0.3(3)
C9 C8 C10 C7 177.1(3)
C9 C8 C10 N2 -3.4(5)
C9 C8 C11 C12 111.8(3)
C9 C8 C11 C16 -68.0(4)
C10 C8 C9 C1 -179.5(3)
C10 C8 C9 N1 -0.7(5)
C10 C8 C11 C12 -67.9(4)
C10 C8 C11 C16 112.3(3)
C11 C8 C9 C1 0.9(4)
C11 C8 C9 N1 179.7(3)
C11 C8 C10 C7 -3.3(5)
C11 C8 C10 N2 176.2(3)
C11 C12 C13 C14 0.3(5)
C11 C12 C13 F2 179.6(3)
C12 C11 C16 C15 0.8(5)
C12 C11 C16 F4 177.2(3)
C12 C13 C14 C15 -0.2(5)
C12 C13 C14 O1 -176.1(3)
C13 C14 C15 C16 0.3(5)
C13 C14 C15 F3 -178.0(3)
C13 C14 O1 C17 -136.3(4)
C14 C15 C16 C11 -0.6(5)
C14 C15 C16 F4 -177.2(3)
C15 C14 O1 C17 48.2(5)
C16 C11 C12 C13 -0.6(5)
C16 C11 C12 F1 177.4(3)
C17 C18 C19 C20 -174.2(3)
C18 C17 O1 C14 121.1(4)
F1 C12 C13 C14 -177.8(3)
F1 C12 C13 F2 1.5(5)
F2 C13 C14 C15 -179.4(3)
F2 C13 C14 O1 4.7(5)
F3 C15 C16 C11 177.6(3)
F3 C15 C16 F4 1.1(4)
N2 C5 C6 C7 -0.7(4)
O1 C14 C15 C16 175.8(3)
O1 C14 C15 F3 -2.4(5)
O1 C17 C18 C19 176.5(3)
